data_7022795
loop_
_publ_author_name
'Liu, Qing-Xiang'
'Wei, Qing'
'Zhao, Xiao-Jun'
'Wang, Hong'
'Li, Shu-Juan'
'Wang, Xiu-Guang'

_publ_section_title
;
 Cobalt(II), copper(II), zinc(II) and cadmium(II) complexes based on
 dibenzimidazolyl bidentate ligands with alkanyl linkers: crystal
 structure, weak interactions and conformations.
;
_journal_issue 16
_journal_name_full 'Dalton transactions (Cambridge, England : 2003)'
_journal_page_first 5902
_journal_page_last 5915
_journal_paper_doi 10.1039/c3dt33013c
_journal_volume 42
_journal_year 2013
_chemical_formula_sum 'C21 H25 Cd N7 O7'
_chemical_formula_weight 599.88
_chemical_name_systematic
;
?
;
_space_group_IT_number 15
_symmetry_cell_setting monoclinic
_symmetry_space_group_name_Hall '-C 2yc'
_symmetry_space_group_name_H-M 'C 1 2/c 1'
_atom_sites_solution_hydrogens geom
_atom_sites_solution_primary direct
_atom_sites_solution_secondary difmap
_audit_creation_method SHELXL-97
_cell_angle_alpha 90.00
_cell_angle_beta 102.212(4)
_cell_angle_gamma 90.00
_cell_formula_units_Z 4
_cell_length_a 17.857(4)
_cell_length_b 9.7593(16)
_cell_length_c 14.519(2)
_cell_measurement_reflns_used 5362
_cell_measurement_temperature 296(2)
_cell_measurement_theta_max 0.00
_cell_measurement_theta_min 0.00
_cell_volume 2473.0(8)
_computing_cell_refinement 'Bruker SMART'
_computing_data_collection 'Bruker SMART'
_computing_data_reduction 'Bruker SAINT'
_computing_molecular_graphics 'Bruker SHELXTL'
_computing_publication_material 'Bruker SHELXTL'
_computing_structure_refinement 'SHELXL-97 (Sheldrick, 1997)'
_computing_structure_solution 'SHELXS-97 (Sheldrick, 1990)'
_diffrn_ambient_temperature 296(2)
_diffrn_measured_fraction_theta_full 0.996
_diffrn_measured_fraction_theta_max 0.996
_diffrn_measurement_device_type 'CCD area detector'
_diffrn_measurement_method 'phi and omega scans'
_diffrn_radiation_monochromator graphite
_diffrn_radiation_source 'fine-focus sealed tube'
_diffrn_radiation_type MoK\a
_diffrn_radiation_wavelength 0.71073
_diffrn_reflns_av_R_equivalents 0.0142
_diffrn_reflns_av_sigmaI/netI 0.0143
_diffrn_reflns_limit_h_max 21
_diffrn_reflns_limit_h_min -8
_diffrn_reflns_limit_k_max 11
_diffrn_reflns_limit_k_min -11
_diffrn_reflns_limit_l_max 16
_diffrn_reflns_limit_l_min -17
_diffrn_reflns_number 6016
_diffrn_reflns_theta_full 25.01
_diffrn_reflns_theta_max 25.01
_diffrn_reflns_theta_min 2.39
_exptl_absorpt_coefficient_mu 0.938
_exptl_absorpt_correction_T_max 0.829
_exptl_absorpt_correction_T_min 0.791
_exptl_absorpt_correction_type multi-scan
_exptl_absorpt_process_details sadabs
_exptl_crystal_colour colourless
_exptl_crystal_density_diffrn 1.611
_exptl_crystal_density_meas ?
_exptl_crystal_density_method 'not measured'
_exptl_crystal_description block
_exptl_crystal_F_000 1216
_exptl_crystal_size_max 0.25
_exptl_crystal_size_mid 0.23
_exptl_crystal_size_min 0.20
_refine_diff_density_max 0.296
_refine_diff_density_min -0.335
_refine_diff_density_rms 0.057
_refine_ls_extinction_method none
_refine_ls_goodness_of_fit_ref 1.090
_refine_ls_hydrogen_treatment constr
_refine_ls_matrix_type full
_refine_ls_number_parameters 188
_refine_ls_number_reflns 2176
_refine_ls_number_restraints 27
_refine_ls_restrained_S_all 1.222
_refine_ls_R_factor_all 0.0265
_refine_ls_R_factor_gt 0.0243
_refine_ls_shift/su_max 0.001
_refine_ls_shift/su_mean 0.000
_refine_ls_structure_factor_coef Fsqd
_refine_ls_weighting_details 'calc w=1/[\s^2^(Fo^2^)+(0.0319P)^2^+2.1775P] where P=(Fo^2^+2Fc^2^)/3'
_refine_ls_weighting_scheme calc
_refine_ls_wR_factor_gt 0.0621
_refine_ls_wR_factor_ref 0.0640
_reflns_number_gt 2041
_reflns_number_total 2176
_reflns_threshold_expression >2sigma(I)
_cod_data_source_file c3dt33013c.txt
_cod_data_source_block 90602a
_cod_depositor_comments
;
The following automatic conversions were performed:

'_symmetry_cell_setting' value 'Monoclinic' changed to 'monoclinic'
according to /home/saulius/struct/CIF-dictionaries/cif_core.dic
dictionary named 'cif_core.dic' version 2.4.2 from 2011-04-26.

Automatic conversion script
Id: cif_fix_values 1891 2012-01-12 08:04:46Z andrius 

The following automatic conversions were performed:

'_exptl_crystal_density_meas' value 'none' was changed to '?' - the
value is perceived as not measured.

Automatic conversion script
Id: cif_fix_values 3008 2015-01-20 13:52:24Z robertas 
;
_cod_original_sg_symbol_H-M C2/c
_cod_database_code 7022795

loop_
_symmetry_equiv_pos_as_xyz
'x, y, z'
'-x, y, -z+1/2'
'x+1/2, y+1/2, z'
'-x+1/2, y+1/2, -z+1/2'
'-x, -y, -z'
'x, -y, z-1/2'
'-x+1/2, -y+1/2, -z'
'x+1/2, -y+1/2, z-1/2'

loop_
_atom_site_label
_atom_site_type_symbol
_atom_site_fract_x
_atom_site_fract_y
_atom_site_fract_z
_atom_site_U_iso_or_equiv
_atom_site_adp_type
_atom_site_occupancy
_atom_site_symmetry_multiplicity
_atom_site_calc_flag
_atom_site_refinement_flags
_atom_site_disorder_assembly
_atom_site_disorder_group
Cd1 Cd 0.0000 0.60212(3) 0.2500 0.05319(12) Uani 1 2 d SU . .
O1 O -0.01882(15) 0.7846(2) 0.35502(18) 0.0865(7) Uani 1 1 d U . .
O2 O -0.04886(14) 0.5854(3) 0.39576(19) 0.0832(6) Uani 1 1 d U . .
O3 O -0.04459(18) 0.7543(4) 0.4927(2) 0.1163(10) Uani 1 1 d . . .
N1 N 0.11957(13) 0.5911(2) 0.34369(17) 0.0549(5) Uani 1 1 d . . .
N2 N 0.20570(13) 0.5120(2) 0.46536(16) 0.0572(5) Uani 1 1 d . A .
N3 N -0.03748(14) 0.7094(3) 0.41646(19) 0.0716(6) Uani 1 1 d U . .
C1 C 0.18984(14) 0.6520(3) 0.34202(19) 0.0512(6) Uani 1 1 d . . .
C2 C 0.24456(16) 0.6025(3) 0.4185(2) 0.0560(6) Uani 1 1 d . A .
C3 C 0.32028(17) 0.6481(4) 0.4373(2) 0.0741(9) Uani 1 1 d . . .
H3A H 0.3564 0.6144 0.4880 0.089 Uiso 1 1 calc R A .
C4 C 0.3388(2) 0.7443(5) 0.3779(3) 0.0865(10) Uani 1 1 d . . .
H4 H 0.3887 0.7775 0.3886 0.104 Uiso 1 1 calc R . .
C5 C 0.2847(2) 0.7947(4) 0.3012(3) 0.0795(9) Uani 1 1 d . . .
H5 H 0.2997 0.8603 0.2623 0.095 Uiso 1 1 calc R A .
C6 C 0.20991(18) 0.7495(3) 0.2818(2) 0.0630(7) Uani 1 1 d . . .
H6 H 0.1743 0.7829 0.2305 0.076 Uiso 1 1 calc R . .
C7 C 0.13236(15) 0.5109(3) 0.4182(2) 0.0580(6) Uani 1 1 d . . .
H7 H 0.0944 0.4586 0.4364 0.070 Uiso 1 1 calc R A .
C8 C 0.23737(18) 0.4321(3) 0.5507(2) 0.0652(7) Uani 1 1 d . . .
H8A H 0.1963 0.4089 0.5822 0.078 Uiso 1 1 calc R A .
H8B H 0.2741 0.4881 0.5934 0.078 Uiso 1 1 calc R . .
C9 C 0.27644(17) 0.3016(3) 0.5293(2) 0.0660(7) Uani 1 1 d . . .
H9A H 0.3165 0.3254 0.4962 0.079 Uiso 1 1 calc R . .
H9B H 0.3007 0.2588 0.5884 0.079 Uiso 1 1 calc R . .
C10 C -0.0269(3) 0.2772(5) 0.2278(4) 0.0628(14) Uani 0.50 1 d PD A -1
H10 H -0.0761 0.3019 0.1966 0.075 Uiso 0.50 1 calc PR A -1
C11 C 0.0534(5) 0.0900(8) 0.3075(7) 0.102(3) Uani 0.50 1 d PDU A -1
H11A H 0.0896 0.0657 0.2700 0.153 Uiso 0.50 1 calc PR A -1
H11B H 0.0414 0.0105 0.3406 0.153 Uiso 0.50 1 calc PR A -1
H11C H 0.0750 0.1594 0.3520 0.153 Uiso 0.50 1 calc PR A -1
C12 C -0.0781(5) 0.0430(8) 0.2219(8) 0.117(4) Uani 0.50 1 d PDU A -1
H12A H -0.1258 0.0906 0.2021 0.175 Uiso 0.50 1 calc PR A -1
H12B H -0.0802 -0.0126 0.2759 0.175 Uiso 0.50 1 calc PR A -1
H12C H -0.0691 -0.0142 0.1716 0.175 Uiso 0.50 1 calc PR A -1
N4 N -0.0162(3) 0.1419(4) 0.2466(10) 0.0591(18) Uani 0.50 1 d PD A -1
O4 O 0.0165(3) 0.3665(4) 0.2450(7) 0.0703(16) Uani 0.50 1 d PDU A -1

loop_
_atom_site_aniso_label
_atom_site_aniso_U_11
_atom_site_aniso_U_22
_atom_site_aniso_U_33
_atom_site_aniso_U_23
_atom_site_aniso_U_13
_atom_site_aniso_U_12
Cd1 0.04815(17) 0.03969(17) 0.0672(2) 0.000 0.00193(12) 0.000
O1 0.114(2) 0.0652(13) 0.0912(16) -0.0005(10) 0.0460(15) 0.0064(13)
O2 0.0707(14) 0.0921(14) 0.0911(16) 0.0138(13) 0.0272(12) -0.0087(13)
O3 0.118(2) 0.149(3) 0.0949(19) -0.0172(19) 0.0521(17) 0.006(2)
N1 0.0477(12) 0.0493(13) 0.0643(14) 0.0008(10) 0.0041(10) -0.0015(9)
N2 0.0498(12) 0.0570(13) 0.0610(13) 0.0015(10) 0.0034(10) 0.0036(10)
N3 0.0548(14) 0.0929(14) 0.0714(16) 0.0078(15) 0.0231(12) 0.0108(13)
C1 0.0482(14) 0.0463(13) 0.0593(15) -0.0098(11) 0.0118(11) -0.0004(11)
C2 0.0484(14) 0.0582(16) 0.0605(15) -0.0096(12) 0.0093(12) 0.0011(12)
C3 0.0493(16) 0.092(2) 0.079(2) -0.0099(18) 0.0082(15) -0.0050(16)
C4 0.0585(19) 0.109(3) 0.094(2) -0.012(2) 0.0211(18) -0.0232(19)
C5 0.080(2) 0.082(2) 0.084(2) -0.0046(18) 0.0327(18) -0.0197(18)
C6 0.0676(18) 0.0605(16) 0.0625(16) -0.0047(13) 0.0174(14) -0.0049(14)
C7 0.0475(14) 0.0539(15) 0.0700(17) 0.0036(13) 0.0069(12) -0.0020(12)
C8 0.0637(18) 0.0678(18) 0.0590(16) 0.0012(14) 0.0018(13) 0.0085(15)
C9 0.0580(16) 0.0694(19) 0.0636(16) 0.0052(14) -0.0031(13) 0.0108(14)
C10 0.051(3) 0.053(4) 0.079(4) 0.003(3) 0.001(3) 0.003(3)
C11 0.086(5) 0.096(5) 0.112(5) -0.021(4) -0.005(4) -0.006(4)
C12 0.100(5) 0.106(5) 0.132(6) 0.018(4) -0.001(4) 0.011(4)
N4 0.045(6) 0.0378(18) 0.086(3) 0.007(3) -0.005(6) 0.0031(18)
O4 0.069(4) 0.0401(17) 0.104(3) 0.001(3) 0.023(3) 0.000(2)

loop_
_atom_type_symbol
_atom_type_description
_atom_type_scat_dispersion_real
_atom_type_scat_dispersion_imag
_atom_type_scat_source
C C 0.0033 0.0016 'International Tables Vol C Tables 4.2.6.8 and 6.1.1.4'
H H 0.0000 0.0000 'International Tables Vol C Tables 4.2.6.8 and 6.1.1.4'
O O 0.0106 0.0060 'International Tables Vol C Tables 4.2.6.8 and 6.1.1.4'
N N 0.0061 0.0033 'International Tables Vol C Tables 4.2.6.8 and 6.1.1.4'
Cd Cd -0.8075 1.2024 'International Tables Vol C Tables 4.2.6.8 and 6.1.1.4'

loop_
_geom_angle_atom_site_label_1
_geom_angle_atom_site_label_2
_geom_angle_atom_site_label_3
_geom_angle
_geom_angle_site_symmetry_1
_geom_angle_site_symmetry_3
N1 Cd1 N1 174.57(11) . 2
N1 Cd1 O4 82.09(19) . .
N1 Cd1 O4 92.51(19) 2 .
N1 Cd1 O4 92.51(19) . 2
N1 Cd1 O4 82.09(19) 2 2
O4 Cd1 O4 15.8(2) . 2
N1 Cd1 O1 84.03(9) . .
N1 Cd1 O1 100.02(9) 2 .
O4 Cd1 O1 141.8(2) . .
O4 Cd1 O1 132.5(2) 2 .
N1 Cd1 O1 100.02(9) . 2
N1 Cd1 O1 84.03(9) 2 2
O4 Cd1 O1 132.5(2) . 2
O4 Cd1 O1 141.8(2) 2 2
O1 Cd1 O1 84.90(12) . 2
N1 Cd1 O2 86.64(9) . .
N1 Cd1 O2 93.00(9) 2 .
O4 Cd1 O2 91.8(2) . .
O4 Cd1 O2 80.6(2) 2 .
O1 Cd1 O2 51.92(8) . .
O1 Cd1 O2 135.61(9) 2 .
N1 Cd1 O2 93.00(9) . 2
N1 Cd1 O2 86.64(9) 2 2
O4 Cd1 O2 80.6(2) . 2
O4 Cd1 O2 91.8(2) 2 2
O1 Cd1 O2 135.61(9) . 2
O1 Cd1 O2 51.92(8) 2 2
O2 Cd1 O2 172.40(13) . 2
N3 O1 Cd1 96.37(19) . .
N3 O2 Cd1 94.21(18) . .
C7 N1 C1 105.5(2) . .
C7 N1 Cd1 119.80(18) . .
C1 N1 Cd1 134.66(18) . .
C7 N2 C2 106.9(2) . .
C7 N2 C8 125.7(3) . .
C2 N2 C8 127.4(2) . .
O3 N3 O2 121.4(3) . .
O3 N3 O1 121.9(3) . .
O2 N3 O1 116.7(3) . .
C6 C1 N1 131.0(3) . .
C6 C1 C2 120.4(3) . .
N1 C1 C2 108.6(2) . .
N2 C2 C3 132.2(3) . .
N2 C2 C1 105.7(2) . .
C3 C2 C1 122.0(3) . .
C4 C3 C2 116.8(3) . .
C4 C3 H3A 121.6 . .
C2 C3 H3A 121.6 . .
C3 C4 C5 121.8(3) . .
C3 C4 H4 119.1 . .
C5 C4 H4 119.1 . .
C6 C5 C4 121.7(3) . .
C6 C5 H5 119.1 . .
C4 C5 H5 119.1 . .
C5 C6 C1 117.3(3) . .
C5 C6 H6 121.4 . .
C1 C6 H6 121.4 . .
N1 C7 N2 113.3(2) . .
N1 C7 H7 123.4 . .
N2 C7 H7 123.4 . .
N2 C8 C9 112.6(2) . .
N2 C8 H8A 109.1 . .
C9 C8 H8A 109.1 . .
N2 C8 H8B 109.1 . .
C9 C8 H8B 109.1 . .
H8A C8 H8B 107.8 . .
C9 C9 C8 114.5(3) 7_556 .
C9 C9 H9A 108.6 7_556 .
C8 C9 H9A 108.6 . .
C9 C9 H9B 108.6 7_556 .
C8 C9 H9B 108.6 . .
H9A C9 H9B 107.6 . .
O4 C10 N4 129.1(5) . .
O4 C10 H10 115.5 . .
N4 C10 H10 115.5 . .
C10 N4 C12 122.0(4) . .
C10 N4 C11 121.9(5) . .
C12 N4 C11 115.2(4) . .
C10 O4 Cd1 131.9(4) . .

loop_
_geom_bond_atom_site_label_1
_geom_bond_atom_site_label_2
_geom_bond_distance
_geom_bond_site_symmetry_2
Cd1 N1 2.279(2) .
Cd1 N1 2.279(2) 2
Cd1 O4 2.322(4) .
Cd1 O4 2.322(4) 2
Cd1 O1 2.414(2) .
Cd1 O1 2.414(2) 2
Cd1 O2 2.459(2) .
Cd1 O2 2.459(2) 2
O1 N3 1.254(3) .
O2 N3 1.253(4) .
O3 N3 1.221(4) .
N1 C7 1.315(4) .
N1 C1 1.394(3) .
N2 C7 1.343(3) .
N2 C2 1.386(4) .
N2 C8 1.472(4) .
C1 C6 1.389(4) .
C1 C2 1.401(4) .
C2 C3 1.395(4) .
C3 C4 1.363(5) .
C3 H3A 0.9300 .
C4 C5 1.399(5) .
C4 H4 0.9300 .
C5 C6 1.378(4) .
C5 H5 0.9300 .
C6 H6 0.9300 .
C7 H7 0.9300 .
C8 C9 1.516(4) .
C8 H8A 0.9700 .
C8 H8B 0.9700 .
C9 C9 1.513(6) 7_556
C9 H9A 0.9700 .
C9 H9B 0.9700 .
C10 O4 1.159(6) .
C10 N4 1.354(6) .
C10 H10 0.9300 .
C11 N4 1.455(8) .
C11 H11A 0.9600 .
C11 H11B 0.9600 .
C11 H11C 0.9600 .
C12 N4 1.453(7) .
C12 H12A 0.9600 .
C12 H12B 0.9600 .
C12 H12C 0.9600 .

loop_
_geom_torsion_atom_site_label_1
_geom_torsion_atom_site_label_2
_geom_torsion_atom_site_label_3
_geom_torsion_atom_site_label_4
_geom_torsion
_geom_torsion_site_symmetry_1
_geom_torsion_site_symmetry_4
N1 Cd1 O1 N3 -85.10(19) . .
N1 Cd1 O1 N3 91.24(19) 2 .
O4 Cd1 O1 N3 -16.0(3) . .
O4 Cd1 O1 N3 2.8(3) 2 .
O1 Cd1 O1 N3 174.2(2) 2 .
O2 Cd1 O1 N3 5.30(17) . .
O2 Cd1 O1 N3 -173.29(16) 2 .
N1 Cd1 O2 N3 79.76(18) . .
N1 Cd1 O2 N3 -105.67(18) 2 .
O4 Cd1 O2 N3 161.7(2) . .
O4 Cd1 O2 N3 172.9(3) 2 .
O1 Cd1 O2 N3 -5.29(17) . .
O1 Cd1 O2 N3 -21.1(2) 2 .
O2 Cd1 O2 N3 167.26(18) 2 .
N1 Cd1 N1 C7 -48.8(2) 2 .
O4 Cd1 N1 C7 -54.7(3) . .
O4 Cd1 N1 C7 -42.8(3) 2 .
O1 Cd1 N1 C7 89.6(2) . .
O1 Cd1 N1 C7 173.4(2) 2 .
O2 Cd1 N1 C7 37.6(2) . .
O2 Cd1 N1 C7 -134.8(2) 2 .
N1 Cd1 N1 C1 130.4(2) 2 .
O4 Cd1 N1 C1 124.4(3) . .
O4 Cd1 N1 C1 136.3(3) 2 .
O1 Cd1 N1 C1 -91.2(2) . .
O1 Cd1 N1 C1 -7.5(3) 2 .
O2 Cd1 N1 C1 -143.3(2) . .
O2 Cd1 N1 C1 44.3(2) 2 .
Cd1 O2 N3 O3 -171.3(3) . .
Cd1 O2 N3 O1 9.0(3) . .
Cd1 O1 N3 O3 171.1(3) . .
Cd1 O1 N3 O2 -9.2(3) . .
C7 N1 C1 C6 -177.1(3) . .
Cd1 N1 C1 C6 3.7(4) . .
C7 N1 C1 C2 0.7(3) . .
Cd1 N1 C1 C2 -178.55(18) . .
C7 N2 C2 C3 177.1(3) . .
C8 N2 C2 C3 -2.6(5) . .
C7 N2 C2 C1 -0.4(3) . .
C8 N2 C2 C1 179.9(3) . .
C6 C1 C2 N2 177.9(2) . .
N1 C1 C2 N2 -0.2(3) . .
C6 C1 C2 C3 0.1(4) . .
N1 C1 C2 C3 -178.0(3) . .
N2 C2 C3 C4 -176.8(3) . .
C1 C2 C3 C4 0.3(5) . .
C2 C3 C4 C5 -0.4(6) . .
C3 C4 C5 C6 0.0(6) . .
C4 C5 C6 C1 0.4(5) . .
N1 C1 C6 C5 177.1(3) . .
C2 C1 C6 C5 -0.4(4) . .
C1 N1 C7 N2 -0.9(3) . .
Cd1 N1 C7 N2 178.41(18) . .
C2 N2 C7 N1 0.8(3) . .
C8 N2 C7 N1 -179.4(3) . .
C7 N2 C8 C9 98.1(3) . .
C2 N2 C8 C9 -82.3(4) . .
N2 C8 C9 C9 -64.4(4) . 7_556
O4 C10 N4 C12 178.4(10) . .
O4 C10 N4 C11 9.9(19) . .
N4 C10 O4 Cd1 -162.9(9) . .
N1 Cd1 O4 C10 158.4(9) . .
N1 Cd1 O4 C10 -21.0(9) 2 .
O4 Cd1 O4 C10 27.6(10) 2 .
O1 Cd1 O4 C10 88.7(10) . .
O1 Cd1 O4 C10 -105.2(8) 2 .
O2 Cd1 O4 C10 72.1(9) . .
O2 Cd1 O4 C10 -107.2(9) 2 .
